data_7119839
loop_
_publ_author_name
'Zhang, Qinglong'
'Zhu, Yannan'
'Jin, Hongxing'
'Huang, You'

_publ_section_title
;
 A phosphine mediated sequential annulation process of
 2-tosylaminochalcones with MBH carbonates to construct functionalized
 aza-benzobicyclo[4.3.0] derivatives.
;
_journal_issue 28
_journal_name_full 'Chemical communications (Cambridge, England)'
_journal_page_first 3974
_journal_paper_doi 10.1039/c6cc10155k
_journal_volume 53
_journal_year 2017
_chemical_formula_sum 'C28 H27 N O4 S'
_chemical_formula_weight 473.57
_chemical_name_systematic
; 
 ? 
;
_space_group_IT_number 14
_symmetry_cell_setting monoclinic
_symmetry_space_group_name_Hall '-P 2ybc'
_symmetry_space_group_name_H-M 'P 1 21/c 1'
_atom_sites_solution_hydrogens geom
_atom_sites_solution_primary direct
_atom_sites_solution_secondary difmap
_audit_creation_method SHELXL-97
_audit_update_record
;
2016-01-19 deposited with the CCDC.
2017-03-16 downloaded from the CCDC.
;
_cell_angle_alpha 90.00
_cell_angle_beta 90.86(3)
_cell_angle_gamma 90.00
_cell_formula_units_Z 4
_cell_length_a 9.1267(18)
_cell_length_b 10.848(2)
_cell_length_c 24.209(5)
_cell_measurement_reflns_used 5822
_cell_measurement_temperature 113(2)
_cell_measurement_theta_max 27.8864
_cell_measurement_theta_min 2.0573
_cell_volume 2396.6(8)
_computing_cell_refinement crystalclear
_computing_data_collection crystalclear
_computing_data_reduction crystalclear
_computing_molecular_graphics 'Bruker SHELXTL'
_computing_publication_material 'Bruker SHELXTL'
_computing_structure_refinement 'SHELXL-97 (Sheldrick, 1997)'
_computing_structure_solution 'SHELXS-97 (Sheldrick, 1990)'
_diffrn_ambient_temperature 113(2)
_diffrn_measured_fraction_theta_full 0.996
_diffrn_measured_fraction_theta_max 0.996
_diffrn_measurement_device_type 'rigaku saturn'
_diffrn_measurement_method '\w scans'
_diffrn_radiation_monochromator confocal
_diffrn_radiation_source 'rotating anode'
_diffrn_radiation_type MoK\a
_diffrn_radiation_wavelength 0.71073
_diffrn_reflns_av_R_equivalents 0.0719
_diffrn_reflns_av_sigmaI/netI 0.0805
_diffrn_reflns_limit_h_max 11
_diffrn_reflns_limit_h_min -11
_diffrn_reflns_limit_k_max 14
_diffrn_reflns_limit_k_min -14
_diffrn_reflns_limit_l_max 30
_diffrn_reflns_limit_l_min -31
_diffrn_reflns_number 23695
_diffrn_reflns_theta_full 27.94
_diffrn_reflns_theta_max 27.94
_diffrn_reflns_theta_min 2.06
_diffrn_standards_decay_% 0
_diffrn_standards_interval_count 0
_diffrn_standards_interval_time 0
_diffrn_standards_number 0
_exptl_absorpt_coefficient_mu 0.170
_exptl_absorpt_correction_T_max 0.9799
_exptl_absorpt_correction_T_min 0.9667
_exptl_absorpt_correction_type multi-scan
_exptl_absorpt_process_details crystalclear
_exptl_crystal_colour colourless
_exptl_crystal_density_diffrn 1.313
_exptl_crystal_density_method 'not measured'
_exptl_crystal_description prism
_exptl_crystal_F_000 1000
_exptl_crystal_size_max 0.20
_exptl_crystal_size_mid 0.18
_exptl_crystal_size_min 0.12
_refine_diff_density_max 0.229
_refine_diff_density_min -0.520
_refine_diff_density_rms 0.070
_refine_ls_extinction_method none
_refine_ls_goodness_of_fit_ref 1.058
_refine_ls_hydrogen_treatment constr
_refine_ls_matrix_type full
_refine_ls_number_parameters 309
_refine_ls_number_reflns 5719
_refine_ls_number_restraints 0
_refine_ls_restrained_S_all 1.058
_refine_ls_R_factor_all 0.0863
_refine_ls_R_factor_gt 0.0634
_refine_ls_shift/su_max 0.001
_refine_ls_shift/su_mean 0.000
_refine_ls_structure_factor_coef Fsqd
_refine_ls_weighting_details 'calc w=1/[\s^2^(Fo^2^)+(0.0645P)^2^+0.5319P] where P=(Fo^2^+2Fc^2^)/3'
_refine_ls_weighting_scheme calc
_refine_ls_wR_factor_gt 0.1419
_refine_ls_wR_factor_ref 0.1573
_reflns_number_gt 4425
_reflns_number_total 5719
_reflns_threshold_expression >2sigma(I)
_cod_data_source_file c6cc10155k2.cif
_cod_data_source_block shelxl
_cod_depositor_comments
;
The following automatic conversions were performed:

'_symmetry_cell_setting' value 'Monoclinic' changed to 'monoclinic'
according to
/home/data/users/saulius/crontab/automatic-downloads/rss-feeds/RSC/lib/dictionaries/cif_core.dic
dictionary named 'cif_core.dic' version 2.4.2 from 2011-04-26.

'_exptl_absorpt_correction_type' value 'MULTI-SCAN' changed to
'multi-scan' according to
/home/data/users/saulius/crontab/automatic-downloads/rss-feeds/RSC/lib/dictionaries/cif_core.dic
dictionary named 'cif_core.dic' version 2.4.2 from 2011-04-26.

'_refine_ls_hydrogen_treatment' value 'CONSTR' changed to 'constr'
according to
/home/data/users/saulius/crontab/automatic-downloads/rss-feeds/RSC/lib/dictionaries/cif_core.dic
dictionary named 'cif_core.dic' version 2.4.2 from 2011-04-26.

Automatic conversion script
Id: cif_fix_values 4973 2017-02-22 13:04:09Z antanas 

 Adding full bibliography for 7119838--7119839.cif.
;
_cod_original_cell_volume 2396.5(8)
_cod_original_sg_symbol_H-M P2(1)/c
_cod_database_code 7119839

loop_
_symmetry_equiv_pos_as_xyz
'x, y, z'
'-x, y+1/2, -z+1/2'
'-x, -y, -z'
'x, -y-1/2, z-1/2'

loop_
_atom_site_label
_atom_site_type_symbol
_atom_site_fract_x
_atom_site_fract_y
_atom_site_fract_z
_atom_site_U_iso_or_equiv
_atom_site_adp_type
_atom_site_occupancy
_atom_site_symmetry_multiplicity
_atom_site_calc_flag
_atom_site_refinement_flags
S1 S 0.40109(6) 0.58578(5) 0.25358(2) 0.02332(16) Uani 1 1 d .
O1 O 0.33826(18) 0.46706(14) 0.26468(6) 0.0270(4) Uani 1 1 d .
O2 O 0.55722(17) 0.59563(15) 0.24687(7) 0.0289(4) Uani 1 1 d .
O3 O 0.2587(2) 0.66539(15) 0.06278(7) 0.0406(5) Uani 1 1 d .
O4 O 0.11189(19) 0.82862(15) 0.07475(7) 0.0315(4) Uani 1 1 d .
N1 N 0.3263(2) 0.63936(17) 0.19552(8) 0.0226(4) Uani 1 1 d .
C1 C 0.3422(2) 0.6873(2) 0.30530(9) 0.0240(5) Uani 1 1 d .
C2 C 0.2186(3) 0.6593(2) 0.33599(10) 0.0304(5) Uani 1 1 d .
H2 H 0.1706 0.5822 0.3314 0.036 Uiso 1 1 calc R
C3 C 0.1661(3) 0.7451(2) 0.37338(10) 0.0347(6) Uani 1 1 d .
H3 H 0.0816 0.7260 0.3942 0.042 Uiso 1 1 calc R
C4 C 0.2348(3) 0.8587(2) 0.38096(10) 0.0311(6) Uani 1 1 d .
C5 C 0.3586(3) 0.8843(2) 0.34995(10) 0.0318(6) Uani 1 1 d .
H5 H 0.4065 0.9614 0.3546 0.038 Uiso 1 1 calc R
C6 C 0.4138(3) 0.7999(2) 0.31250(10) 0.0274(5) Uani 1 1 d .
H6 H 0.4991 0.8186 0.2921 0.033 Uiso 1 1 calc R
C7 C 0.1768(3) 0.9512(3) 0.42136(11) 0.0431(7) Uani 1 1 d .
H7A H 0.1989 0.9237 0.4591 0.065 Uiso 1 1 calc R
H7B H 0.0705 0.9590 0.4163 0.065 Uiso 1 1 calc R
H7C H 0.2232 1.0314 0.4150 0.065 Uiso 1 1 calc R
C8 C 0.1707(2) 0.66201(19) 0.19765(9) 0.0203(4) Uani 1 1 d .
C9 C 0.0728(2) 0.5649(2) 0.20387(9) 0.0227(5) Uani 1 1 d .
H9 H 0.1074 0.4823 0.2043 0.027 Uiso 1 1 calc R
C10 C -0.0760(3) 0.5889(2) 0.20941(9) 0.0256(5) Uani 1 1 d .
H10 H -0.1426 0.5226 0.2141 0.031 Uiso 1 1 calc R
C11 C -0.1277(3) 0.7096(2) 0.20807(9) 0.0267(5) Uani 1 1 d .
H11 H -0.2288 0.7260 0.2132 0.032 Uiso 1 1 calc R
C12 C -0.0304(2) 0.8058(2) 0.19915(9) 0.0240(5) Uani 1 1 d .
H12 H -0.0664 0.8878 0.1967 0.029 Uiso 1 1 calc R
C13 C 0.1187(2) 0.78408(19) 0.19373(8) 0.0200(4) Uani 1 1 d .
C14 C 0.2329(2) 0.87704(19) 0.17833(9) 0.0204(4) Uani 1 1 d .
H14 H 0.2990 0.8870 0.2113 0.024 Uiso 1 1 calc R
C15 C 0.1967(2) 1.00739(19) 0.15744(9) 0.0215(5) Uani 1 1 d .
H15A H 0.1019 1.0092 0.1371 0.026 Uiso 1 1 calc R
H15B H 0.1940 1.0674 0.1882 0.026 Uiso 1 1 calc R
C16 C 0.3241(2) 1.03295(19) 0.11935(8) 0.0200(4) Uani 1 1 d .
C17 C 0.3995(2) 0.9298(2) 0.10811(9) 0.0250(5) Uani 1 1 d .
H17 H 0.4873 0.9274 0.0876 0.030 Uiso 1 1 calc R
C18 C 0.3256(2) 0.81777(19) 0.13263(9) 0.0224(5) Uani 1 1 d .
C19 C 0.4205(3) 0.7187(2) 0.15941(10) 0.0294(5) Uani 1 1 d .
H19A H 0.4664 0.6676 0.1306 0.035 Uiso 1 1 calc R
H19B H 0.4994 0.7575 0.1819 0.035 Uiso 1 1 calc R
C20 C 0.2302(3) 0.7597(2) 0.08665(9) 0.0269(5) Uani 1 1 d .
C21 C 0.0079(3) 0.7809(3) 0.03393(12) 0.0465(8) Uani 1 1 d .
H21A H -0.0134 0.6930 0.0414 0.056 Uiso 1 1 calc R
H21B H 0.0486 0.7879 -0.0036 0.056 Uiso 1 1 calc R
C22 C -0.1281(4) 0.8558(4) 0.03819(16) 0.0734(12) Uani 1 1 d .
H22A H -0.1657 0.8500 0.0758 0.110 Uiso 1 1 calc R
H22B H -0.2020 0.8247 0.0119 0.110 Uiso 1 1 calc R
H22C H -0.1062 0.9421 0.0296 0.110 Uiso 1 1 calc R
C23 C 0.3486(2) 1.15657(19) 0.09561(9) 0.0216(5) Uani 1 1 d .
C24 C 0.4535(3) 1.1771(2) 0.05487(9) 0.0244(5) Uani 1 1 d .
H24 H 0.5144 1.1110 0.0435 0.029 Uiso 1 1 calc R
C25 C 0.4697(3) 1.2921(2) 0.03097(10) 0.0284(5) Uani 1 1 d .
H25 H 0.5410 1.3044 0.0033 0.034 Uiso 1 1 calc R
C26 C 0.3820(3) 1.3895(2) 0.04742(10) 0.0300(5) Uani 1 1 d .
H26 H 0.3928 1.4684 0.0309 0.036 Uiso 1 1 calc R
C27 C 0.2790(3) 1.3718(2) 0.08789(10) 0.0317(6) Uani 1 1 d .
H27 H 0.2191 1.4386 0.0993 0.038 Uiso 1 1 calc R
C28 C 0.2629(3) 1.2568(2) 0.11194(10) 0.0280(5) Uani 1 1 d .
H28 H 0.1924 1.2457 0.1400 0.034 Uiso 1 1 calc R

loop_
_atom_site_aniso_label
_atom_site_aniso_U_11
_atom_site_aniso_U_22
_atom_site_aniso_U_33
_atom_site_aniso_U_23
_atom_site_aniso_U_13
_atom_site_aniso_U_12
S1 0.0185(3) 0.0195(3) 0.0320(3) 0.0046(2) 0.0019(2) 0.0015(2)
O1 0.0255(9) 0.0185(8) 0.0369(9) 0.0060(7) 0.0018(7) -0.0014(7)
O2 0.0167(8) 0.0286(9) 0.0416(10) 0.0071(7) 0.0038(7) 0.0030(7)
O3 0.0629(14) 0.0233(9) 0.0358(10) -0.0053(7) 0.0141(9) 0.0021(9)
O4 0.0343(10) 0.0281(9) 0.0318(9) -0.0043(7) -0.0079(7) -0.0013(7)
N1 0.0176(9) 0.0215(10) 0.0288(10) 0.0053(7) 0.0048(7) 0.0006(7)
C1 0.0208(11) 0.0218(11) 0.0293(12) 0.0028(9) -0.0027(9) 0.0019(9)
C2 0.0240(13) 0.0325(14) 0.0347(13) -0.0046(10) 0.0015(10) -0.0078(10)
C3 0.0280(13) 0.0451(16) 0.0310(13) -0.0051(11) 0.0031(10) -0.0035(12)
C4 0.0331(14) 0.0323(14) 0.0277(12) 0.0002(10) -0.0054(10) 0.0070(11)
C5 0.0413(15) 0.0208(12) 0.0329(13) 0.0021(10) -0.0078(11) -0.0004(11)
C6 0.0267(12) 0.0238(12) 0.0315(12) 0.0060(9) -0.0023(9) -0.0026(10)
C7 0.0541(19) 0.0421(16) 0.0330(14) -0.0062(12) -0.0018(12) 0.0112(14)
C8 0.0188(11) 0.0210(11) 0.0212(11) -0.0001(8) 0.0021(8) 0.0007(8)
C9 0.0245(12) 0.0194(11) 0.0243(11) -0.0006(8) 0.0010(9) -0.0026(9)
C10 0.0225(12) 0.0282(12) 0.0260(11) 0.0019(9) -0.0011(9) -0.0080(10)
C11 0.0188(11) 0.0309(13) 0.0304(12) 0.0029(10) 0.0011(9) -0.0023(9)
C12 0.0190(11) 0.0239(11) 0.0290(12) 0.0013(9) 0.0024(9) 0.0017(9)
C13 0.0193(11) 0.0214(11) 0.0194(10) 0.0000(8) 0.0009(8) -0.0001(9)
C14 0.0173(11) 0.0202(11) 0.0236(11) 0.0006(8) 0.0018(8) -0.0011(9)
C15 0.0225(11) 0.0178(11) 0.0244(11) -0.0001(8) 0.0024(8) 0.0016(9)
C16 0.0165(10) 0.0207(11) 0.0228(11) 0.0011(8) -0.0007(8) -0.0013(8)
C17 0.0201(11) 0.0238(12) 0.0312(12) 0.0049(9) 0.0060(9) 0.0005(9)
C18 0.0215(11) 0.0183(11) 0.0274(11) 0.0015(8) 0.0061(9) 0.0010(9)
C19 0.0240(12) 0.0251(12) 0.0395(14) 0.0106(10) 0.0121(10) 0.0030(10)
C20 0.0374(14) 0.0187(11) 0.0250(12) 0.0036(9) 0.0110(10) -0.0029(10)
C21 0.058(2) 0.0458(17) 0.0349(15) -0.0015(12) -0.0169(13) -0.0203(15)
C22 0.051(2) 0.093(3) 0.076(3) -0.007(2) -0.0380(19) -0.003(2)
C23 0.0183(11) 0.0196(11) 0.0268(11) -0.0001(8) -0.0034(8) -0.0019(8)
C24 0.0240(12) 0.0209(11) 0.0282(12) -0.0001(9) 0.0007(9) -0.0007(9)
C25 0.0288(13) 0.0262(12) 0.0303(12) 0.0042(10) 0.0018(10) -0.0042(10)
C26 0.0312(14) 0.0204(12) 0.0383(14) 0.0074(10) -0.0009(10) -0.0027(10)
C27 0.0274(13) 0.0222(12) 0.0455(15) 0.0056(10) 0.0047(11) 0.0047(10)
C28 0.0222(12) 0.0231(12) 0.0390(14) 0.0043(10) 0.0051(10) 0.0010(9)

loop_
_atom_type_symbol
_atom_type_description
_atom_type_scat_dispersion_real
_atom_type_scat_dispersion_imag
_atom_type_scat_source
C C 0.0033 0.0016 'International Tables Vol C Tables 4.2.6.8 and 6.1.1.4'
H H 0.0000 0.0000 'International Tables Vol C Tables 4.2.6.8 and 6.1.1.4'
N N 0.0061 0.0033 'International Tables Vol C Tables 4.2.6.8 and 6.1.1.4'
O O 0.0106 0.0060 'International Tables Vol C Tables 4.2.6.8 and 6.1.1.4'
S S 0.1246 0.1234 'International Tables Vol C Tables 4.2.6.8 and 6.1.1.4'

loop_
_geom_angle_atom_site_label_1
_geom_angle_atom_site_label_2
_geom_angle_atom_site_label_3
_geom_angle
O1 S1 O2 119.07(10)
O1 S1 N1 108.20(10)
O2 S1 N1 105.88(10)
O1 S1 C1 107.54(10)
O2 S1 C1 110.32(11)
N1 S1 C1 104.94(10)
C20 O4 C21 117.5(2)
C8 N1 C19 119.61(17)
C8 N1 S1 114.97(14)
C19 N1 S1 117.47(15)
C2 C1 C6 120.4(2)
C2 C1 S1 120.10(18)
C6 C1 S1 119.34(18)
C3 C2 C1 119.4(2)
C3 C2 H2 120.3
C1 C2 H2 120.3
C2 C3 C4 121.3(2)
C2 C3 H3 119.4
C4 C3 H3 119.4
C3 C4 C5 118.2(2)
C3 C4 C7 120.9(2)
C5 C4 C7 120.9(2)
C6 C5 C4 121.7(2)
C6 C5 H5 119.1
C4 C5 H5 119.1
C5 C6 C1 119.0(2)
C5 C6 H6 120.5
C1 C6 H6 120.5
C4 C7 H7A 109.5
C4 C7 H7B 109.5
H7A C7 H7B 109.5
C4 C7 H7C 109.5
H7A C7 H7C 109.5
H7B C7 H7C 109.5
C9 C8 C13 120.1(2)
C9 C8 N1 120.62(19)
C13 C8 N1 119.25(18)
C10 C9 C8 119.9(2)
C10 C9 H9 120.1
C8 C9 H9 120.1
C9 C10 C11 120.4(2)
C9 C10 H10 119.8
C11 C10 H10 119.8
C12 C11 C10 119.5(2)
C12 C11 H11 120.2
C10 C11 H11 120.2
C13 C12 C11 121.1(2)
C13 C12 H12 119.5
C11 C12 H12 119.5
C12 C13 C8 118.88(19)
C12 C13 C14 126.46(19)
C8 C13 C14 114.39(19)
C13 C14 C15 123.58(18)
C13 C14 C18 106.76(17)
C15 C14 C18 105.37(17)
C13 C14 H14 106.7
C15 C14 H14 106.7
C18 C14 H14 106.7
C16 C15 C14 101.82(17)
C16 C15 H15A 111.4
C14 C15 H15A 111.4
C16 C15 H15B 111.4
C14 C15 H15B 111.4
H15A C15 H15B 109.3
C17 C16 C23 126.6(2)
C17 C16 C15 111.68(18)
C23 C16 C15 121.55(18)
C16 C17 C18 110.88(19)
C16 C17 H17 124.6
C18 C17 H17 124.6
C17 C18 C19 118.68(19)
C17 C18 C20 107.17(18)
C19 C18 C20 109.41(19)
C17 C18 C14 101.47(17)
C19 C18 C14 107.69(18)
C20 C18 C14 112.29(18)
N1 C19 C18 108.98(18)
N1 C19 H19A 109.9
C18 C19 H19A 109.9
N1 C19 H19B 109.9
C18 C19 H19B 109.9
H19A C19 H19B 108.3
O3 C20 O4 123.3(2)
O3 C20 C18 124.8(2)
O4 C20 C18 111.88(19)
O4 C21 C22 107.1(2)
O4 C21 H21A 110.3
C22 C21 H21A 110.3
O4 C21 H21B 110.3
C22 C21 H21B 110.3
H21A C21 H21B 108.5
C21 C22 H22A 109.5
C21 C22 H22B 109.5
H22A C22 H22B 109.5
C21 C22 H22C 109.5
H22A C22 H22C 109.5
H22B C22 H22C 109.5
C28 C23 C24 117.8(2)
C28 C23 C16 120.4(2)
C24 C23 C16 121.8(2)
C25 C24 C23 121.0(2)
C25 C24 H24 119.5
C23 C24 H24 119.5
C24 C25 C26 120.1(2)
C24 C25 H25 120.0
C26 C25 H25 120.0
C27 C26 C25 120.0(2)
C27 C26 H26 120.0
C25 C26 H26 120.0
C26 C27 C28 120.0(2)
C26 C27 H27 120.0
C28 C27 H27 120.0
C27 C28 C23 121.2(2)
C27 C28 H28 119.4
C23 C28 H28 119.4

loop_
_geom_bond_atom_site_label_1
_geom_bond_atom_site_label_2
_geom_bond_distance
S1 O1 1.4367(16)
S1 O2 1.4405(16)
S1 N1 1.6583(19)
S1 C1 1.758(2)
O3 C20 1.206(3)
O4 C20 1.341(3)
O4 C21 1.455(3)
N1 C8 1.443(3)
N1 C19 1.506(3)
C1 C2 1.394(3)
C1 C6 1.395(3)
C2 C3 1.389(3)
C2 H2 0.9500
C3 C4 1.394(3)
C3 H3 0.9500
C4 C5 1.394(4)
C4 C7 1.503(3)
C5 C6 1.388(3)
C5 H5 0.9500
C6 H6 0.9500
C7 H7A 0.9800
C7 H7B 0.9800
C7 H7C 0.9800
C8 C9 1.391(3)
C8 C13 1.410(3)
C9 C10 1.391(3)
C9 H9 0.9500
C10 C11 1.391(3)
C10 H10 0.9500
C11 C12 1.390(3)
C11 H11 0.9500
C12 C13 1.389(3)
C12 H12 0.9500
C13 C14 1.502(3)
C14 C15 1.536(3)
C14 C18 1.543(3)
C14 H14 1.0000
C15 C16 1.520(3)
C15 H15A 0.9900
C15 H15B 0.9900
C16 C17 1.344(3)
C16 C23 1.477(3)
C17 C18 1.515(3)
C17 H17 0.9500
C18 C19 1.519(3)
C18 C20 1.538(3)
C19 H19A 0.9900
C19 H19B 0.9900
C21 C22 1.489(5)
C21 H21A 0.9900
C21 H21B 0.9900
C22 H22A 0.9800
C22 H22B 0.9800
C22 H22C 0.9800
C23 C28 1.400(3)
C23 C24 1.403(3)
C24 C25 1.385(3)
C24 H24 0.9500
C25 C26 1.388(3)
C25 H25 0.9500
C26 C27 1.381(3)
C26 H26 0.9500
C27 C28 1.386(3)
C27 H27 0.9500
C28 H28 0.9500

loop_
_geom_torsion_atom_site_label_1
_geom_torsion_atom_site_label_2
_geom_torsion_atom_site_label_3
_geom_torsion_atom_site_label_4
_geom_torsion
O1 S1 N1 C8 63.69(17)
O2 S1 N1 C8 -167.61(15)
C1 S1 N1 C8 -50.90(17)
O1 S1 N1 C19 -147.40(16)
O2 S1 N1 C19 -18.69(18)
C1 S1 N1 C19 98.02(17)
O1 S1 C1 C2 -20.1(2)
O2 S1 C1 C2 -151.39(18)
N1 S1 C1 C2 95.0(2)
O1 S1 C1 C6 164.61(17)
O2 S1 C1 C6 33.3(2)
N1 S1 C1 C6 -80.34(19)
C6 C1 C2 C3 0.8(4)
S1 C1 C2 C3 -174.52(19)
C1 C2 C3 C4 -0.1(4)
C2 C3 C4 C5 -0.1(4)
C2 C3 C4 C7 179.7(2)
C3 C4 C5 C6 -0.2(4)
C7 C4 C5 C6 179.9(2)
C4 C5 C6 C1 0.8(3)
C2 C1 C6 C5 -1.1(3)
S1 C1 C6 C5 174.23(18)
C19 N1 C8 C9 145.6(2)
S1 N1 C8 C9 -66.2(2)
C19 N1 C8 C13 -34.8(3)
S1 N1 C8 C13 113.40(19)
C13 C8 C9 C10 -3.7(3)
N1 C8 C9 C10 175.87(19)
C8 C9 C10 C11 0.8(3)
C9 C10 C11 C12 2.3(3)
C10 C11 C12 C13 -2.6(3)
C11 C12 C13 C8 -0.3(3)
C11 C12 C13 C14 173.3(2)
C9 C8 C13 C12 3.4(3)
N1 C8 C13 C12 -176.16(19)
C9 C8 C13 C14 -170.90(19)
N1 C8 C13 C14 9.5(3)
C12 C13 C14 C15 -9.9(3)
C8 C13 C14 C15 163.96(19)
C12 C13 C14 C18 -132.0(2)
C8 C13 C14 C18 41.8(2)
C13 C14 C15 C16 -149.13(19)
C18 C14 C15 C16 -26.4(2)
C14 C15 C16 C17 13.6(2)
C14 C15 C16 C23 -170.80(18)
C23 C16 C17 C18 -170.1(2)
C15 C16 C17 C18 5.3(3)
C16 C17 C18 C19 -139.4(2)
C16 C17 C18 C20 96.2(2)
C16 C17 C18 C14 -21.7(2)
C13 C14 C18 C17 162.16(17)
C15 C14 C18 C17 29.2(2)
C13 C14 C18 C19 -72.5(2)
C15 C14 C18 C19 154.54(18)
C13 C14 C18 C20 48.0(2)
C15 C14 C18 C20 -84.9(2)
C8 N1 C19 C18 2.8(3)
S1 N1 C19 C18 -144.64(16)
C17 C18 C19 N1 162.53(19)
C20 C18 C19 N1 -74.1(2)
C14 C18 C19 N1 48.2(2)
C21 O4 C20 O3 5.0(3)
C21 O4 C20 C18 -176.8(2)
C17 C18 C20 O3 106.6(2)
C19 C18 C20 O3 -23.3(3)
C14 C18 C20 O3 -142.8(2)
C17 C18 C20 O4 -71.6(2)
C19 C18 C20 O4 158.46(18)
C14 C18 C20 O4 39.0(2)
C20 O4 C21 C22 166.2(2)
C17 C16 C23 C28 -178.8(2)
C15 C16 C23 C28 6.2(3)
C17 C16 C23 C24 3.5(3)
C15 C16 C23 C24 -171.4(2)
C28 C23 C24 C25 -1.1(3)
C16 C23 C24 C25 176.5(2)
C23 C24 C25 C26 0.3(4)
C24 C25 C26 C27 0.4(4)
C25 C26 C27 C28 -0.2(4)
C26 C27 C28 C23 -0.6(4)
C24 C23 C28 C27 1.3(3)
C16 C23 C28 C27 -176.4(2)
